data_7160010
loop_
_publ_author_name
'Schultz, Daniel C.'
'Ch&#xe1;vez-Riveros, Alejandra'
'Goertzen, 2nd, Michael G'
'Brummel, Beau R.'
'Paes, Raphaella A.'
'Santos, Natalia M.'
'Tenneti, Srinivasarao'
'Abboud, Khalil A.'
'Rocca, James R.'
'Seabra, Gustavo'
'Li, Chenglong'
'Chakrabarti, Debopam'
'Huigens, 3rd, Robert W'

_publ_section_title
;
 Chloroformate-mediated ring cleavage of indole alkaloids leads to
 re-engineered antiplasmodial agents.
;
_journal_issue 42
_journal_name_full 'Organic &amp; biomolecular chemistry'
_journal_page_first 8423
_journal_page_last 8436
_journal_paper_doi 10.1039/d4ob00853g
_journal_volume 22
_journal_year 2024
_chemical_formula_sum 'C31 H37 I N2 O6'
_chemical_formula_weight 660.52
_space_group_crystal_system monoclinic
_space_group_IT_number 4
_space_group_name_Hall 'P 2yb'
_space_group_name_H-M_alt 'P 1 21 1'
_atom_sites_solution_hydrogens mixed
_atom_sites_solution_primary direct
_atom_sites_solution_secondary difmap
_audit_creation_method SHELXL-2014/7
_audit_update_record
;
2024-03-08 deposited with the CCDC.	2024-06-12 downloaded from the CCDC.
;
_cell_angle_alpha 90
_cell_angle_beta 111.0549(7)
_cell_angle_gamma 90
_cell_formula_units_Z 2
_cell_length_a 12.2862(2)
_cell_length_b 9.7856(2)
_cell_length_c 13.1560(3)
_cell_measurement_temperature 173(2)
_cell_measurement_theta_max 28.0
_cell_measurement_theta_min 2.0
_cell_volume 1476.12(5)
_computing_cell_refinement 'Bruker APEX3 (Bruker, 2014)'
_computing_data_collection 'Bruker APEX3 (Bruker, 2014)'
_computing_data_reduction 'Bruker Apex3 SAINT (Bruker, 2014)'
_computing_molecular_graphics 'XP in SHELXTL-plus, Bruker 2014'
_computing_publication_material 'SHELXL2014/7, Sheldrick, G. M. 2014'
_computing_structure_refinement 'SHELXL2014/7, Sheldrick G. M. 2014'
_computing_structure_solution 'SHELXL2014/7, Sheldrick G. M. 2014'
_diffrn_ambient_temperature 173(2)
_diffrn_measured_fraction_theta_full 0.993
_diffrn_measured_fraction_theta_max 0.971
_diffrn_measurement_device_type 'Bruker APEX-II DUO'
_diffrn_measurement_method 'phi and omega scans'
_diffrn_radiation_type CuK\a
_diffrn_radiation_wavelength 1.54178
_diffrn_reflns_av_R_equivalents 0.0248
_diffrn_reflns_av_unetI/netI 0.0344
_diffrn_reflns_Laue_measured_fraction_full 0.993
_diffrn_reflns_Laue_measured_fraction_max 0.971
_diffrn_reflns_limit_h_max 14
_diffrn_reflns_limit_h_min -15
_diffrn_reflns_limit_k_max 11
_diffrn_reflns_limit_k_min -10
_diffrn_reflns_limit_l_max 16
_diffrn_reflns_limit_l_min -15
_diffrn_reflns_number 18451
_diffrn_reflns_point_group_measured_fraction_full 0.875
_diffrn_reflns_point_group_measured_fraction_max 0.795
_diffrn_reflns_theta_full 25.000
_diffrn_reflns_theta_max 71.083
_diffrn_reflns_theta_min 3.600
_diffrn_source 'I\mS microsource'
_exptl_absorpt_coefficient_mu 8.899
_exptl_absorpt_correction_type Multi
_exptl_absorpt_process_details 'based on measured indexed crystal faces, Bruker APEX3 (Bruker, 2014)'
_exptl_crystal_density_diffrn 1.486
_exptl_crystal_F_000 676
_exptl_crystal_size_max 0.310
_exptl_crystal_size_mid 0.191
_exptl_crystal_size_min 0.044
_refine_diff_density_max 0.904
_refine_diff_density_min -0.803
_refine_diff_density_rms 0.059
_refine_ls_abs_structure_details
;
 Flack x determined using 1517 quotients [(I+)-(I-)]/[(I+)+(I-)]
 (Parsons, Flack and Wagner, Acta Cryst. B69 (2013) 249-259).
;
_refine_ls_abs_structure_Flack 0.056(4)
_refine_ls_extinction_method none
_refine_ls_goodness_of_fit_ref 1.046
_refine_ls_hydrogen_treatment mixed
_refine_ls_matrix_type full
_refine_ls_number_parameters 365
_refine_ls_number_reflns 4534
_refine_ls_number_restraints 1
_refine_ls_restrained_S_all 1.046
_refine_ls_R_factor_all 0.0243
_refine_ls_R_factor_gt 0.0242
_refine_ls_shift/su_max 0.006
_refine_ls_shift/su_mean 0.000
_refine_ls_structure_factor_coef Fsqd
_refine_ls_weighting_details 'w=1/[\s^2^(Fo^2^)+(0.0344P)^2^+0.5883P] where P=(Fo^2^+2Fc^2^)/3'
_refine_ls_weighting_scheme calc
_refine_ls_wR_factor_gt 0.0638
_refine_ls_wR_factor_ref 0.0639
_reflns_Friedel_coverage 0.541
_reflns_Friedel_fraction_full 0.719
_reflns_Friedel_fraction_max 0.595
_reflns_number_gt 4485
_reflns_number_total 4534
_reflns_threshold_expression 'I > 2\s(I)'
_cod_data_source_file d4ob00853g2.cif
_cod_data_source_block Y-18
_cod_depositor_comments 'Adding full bibliography for 7160009--7160014.cif.'
_cod_original_sg_symbol_H-M 'P 21'
_cod_database_code 7160010
_shelx_shelxl_version_number 2014/7
_shelx_space_group_comment
;
The symmetry employed for this shelxl refinement is uniquely defined
by the following loop, which should always be used as a source of
symmetry information in preference to the above space-group names.
They are only intended as comments.
;
_shelx_estimated_absorpt_t_min 0.169
_shelx_estimated_absorpt_t_max 0.695

loop_
_space_group_symop_operation_xyz
'x, y, z'
'-x, y+1/2, -z'

loop_
_atom_site_label
_atom_site_type_symbol
_atom_site_fract_x
_atom_site_fract_y
_atom_site_fract_z
_atom_site_U_iso_or_equiv
_atom_site_adp_type
_atom_site_occupancy
_atom_site_site_symmetry_order
_atom_site_calc_flag
_atom_site_refinement_flags_posn
_atom_site_refinement_flags_adp
_atom_site_refinement_flags_occupancy
_atom_site_disorder_assembly
_atom_site_disorder_group
I1 I 0.21664(2) 0.20882(4) 0.90745(2) 0.04747(11) Uani 1 1 d . . . . .
O1 O 0.6088(3) 0.8643(3) 0.7004(3) 0.0326(6) Uani 1 1 d . . . . .
O1" O 0.3763(2) 0.3606(2) 0.65294(18) 0.0210(5) Uani 1 1 d . . . . .
O1' O 0.2613(2) 0.6311(3) 0.2636(2) 0.0347(6) Uani 1 1 d . . . . .
O2 O 0.6445(2) 0.5361(3) 0.81385(19) 0.0267(5) Uani 1 1 d . . . . .
O2' O 0.0775(3) 0.5542(3) 0.2261(2) 0.0373(7) Uani 1 1 d . . . . .
O3 O 0.6554(2) 0.5713(3) 0.6491(2) 0.0266(5) Uani 1 1 d . . . . .
N1 N 0.2046(2) 0.2618(3) 0.4439(2) 0.0214(6) Uani 1 1 d . . . . .
H1A H 0.2677 0.2114 0.4584 0.026 Uiso 1 1 calc R U . . .
N4 N 0.1570(2) 0.6926(3) 0.3692(2) 0.0241(6) Uani 1 1 d . . . . .
C1" C 0.3264(3) 0.3184(4) 0.7291(3) 0.0255(7) Uani 1 1 d . . . . .
H1"A H 0.2596 0.2569 0.6931 0.031 Uiso 1 1 calc R U . . .
H1"B H 0.2969 0.3991 0.7566 0.031 Uiso 1 1 calc R U . . .
C1' C 0.1720(3) 0.6267(4) 0.2848(3) 0.0269(7) Uani 1 1 d . . . . .
C2" C 0.4155(3) 0.2448(3) 0.8229(3) 0.0210(7) Uani 1 1 d . . . . .
C2 C 0.1984(3) 0.3858(3) 0.4919(3) 0.0196(6) Uani 1 1 d . . . . .
C2' C 0.0893(6) 0.4604(7) 0.1461(4) 0.0666(16) Uani 1 1 d . . . . .
H2'A H 0.1710 0.4280 0.1696 0.080 Uiso 1 1 calc R U . . .
H2'B H 0.0386 0.3800 0.1407 0.080 Uiso 1 1 calc R U . . .
C3" C 0.3867(3) 0.1869(4) 0.9064(3) 0.0244(7) Uani 1 1 d . . . . .
C3 C 0.3029(3) 0.4539(3) 0.5734(3) 0.0186(6) Uani 1 1 d . . . . .
H3A H 0.2737 0.5236 0.6131 0.022 Uiso 1 1 calc R U . . .
C3' C 0.0584(6) 0.5232(11) 0.0433(6) 0.090(3) Uani 1 1 d . . . . .
H3'A H 0.0671 0.4574 -0.0095 0.135 Uiso 1 1 calc R U . . .
H3'B H -0.0228 0.5540 0.0195 0.135 Uiso 1 1 calc R U . . .
H3'C H 0.1094 0.6019 0.0483 0.135 Uiso 1 1 calc R U . . .
C4" C 0.4661(3) 0.1129(4) 0.9905(3) 0.0305(8) Uani 1 1 d . . . . .
H4"A H 0.4436 0.0735 1.0459 0.037 Uiso 1 1 calc R U . . .
C5 C 0.0472(3) 0.6837(4) 0.3902(3) 0.0284(8) Uani 1 1 d . . . . .
H5A H -0.0174 0.6662 0.3204 0.034 Uiso 1 1 calc R U . . .
H5B H 0.0323 0.7731 0.4179 0.034 Uiso 1 1 calc R U . . .
C5" C 0.5784(3) 0.0975(5) 0.9922(3) 0.0343(9) Uani 1 1 d . . . . .
H5"A H 0.6337 0.0458 1.0483 0.041 Uiso 1 1 calc R U . . .
C6 C 0.0456(3) 0.5716(4) 0.4726(3) 0.0239(7) Uani 1 1 d . . . . .
H6A H 0.0954 0.6013 0.5466 0.029 Uiso 1 1 calc R U . . .
H6B H -0.0350 0.5620 0.4715 0.029 Uiso 1 1 calc R U . . .
C6" C 0.6103(3) 0.1578(4) 0.9118(3) 0.0324(8) Uani 1 1 d . . . . .
H6"A H 0.6884 0.1497 0.9145 0.039 Uiso 1 1 calc R U . . .
C7" C 0.5302(3) 0.2292(4) 0.8280(3) 0.0269(7) Uani 1 1 d . . . . .
H7"A H 0.5534 0.2684 0.7728 0.032 Uiso 1 1 calc R U . . .
C7 C 0.0869(3) 0.4351(3) 0.4502(3) 0.0200(6) Uani 1 1 d . . . . .
C8 C 0.0196(3) 0.3377(4) 0.3715(3) 0.0218(7) Uani 1 1 d . . . . .
C9 C -0.0976(3) 0.3317(4) 0.3026(3) 0.0282(8) Uani 1 1 d . . . . .
H9A H -0.1499 0.4032 0.3027 0.034 Uiso 1 1 calc R U . . .
C10 C -0.1361(3) 0.2207(6) 0.2348(3) 0.0347(8) Uani 1 1 d . . . . .
H10A H -0.2154 0.2166 0.1874 0.042 Uiso 1 1 calc R U . . .
C11 C -0.0604(4) 0.1137(4) 0.2345(3) 0.0331(8) Uani 1 1 d . . . . .
H11A H -0.0895 0.0372 0.1882 0.040 Uiso 1 1 calc R U . . .
C12 C 0.0573(3) 0.1179(4) 0.3014(3) 0.0282(8) Uani 1 1 d . . . . .
H12A H 0.1092 0.0464 0.3004 0.034 Uiso 1 1 calc R U . . .
C13 C 0.0955(3) 0.2299(4) 0.3691(2) 0.0227(7) Uani 1 1 d . . . . .
C14 C 0.3818(3) 0.5284(3) 0.5231(3) 0.0188(6) Uani 1 1 d . . . . .
H14A H 0.3404 0.5351 0.4433 0.023 Uiso 1 1 calc R U . . .
H14B H 0.4531 0.4733 0.5360 0.023 Uiso 1 1 calc R U . . .
C15 C 0.4177(3) 0.6735(3) 0.5696(3) 0.0193(6) Uani 1 1 d . . . . .
H15A H 0.4670 0.7132 0.5308 0.023 Uiso 1 1 calc R U . . .
C16 C 0.4941(3) 0.6668(3) 0.6918(3) 0.0184(6) Uani 1 1 d . . . . .
H16A H 0.4481 0.6188 0.7301 0.022 Uiso 1 1 calc R U . . .
C17 C 0.5288(3) 0.8076(4) 0.7456(3) 0.0245(7) Uani 1 1 d . . . . .
H17A H 0.5692 0.7955 0.8259 0.029 Uiso 1 1 calc R U . . .
C18 C 0.4217(3) 0.8961(4) 0.7243(3) 0.0289(8) Uani 1 1 d . . . . .
H18A H 0.4459 0.9877 0.7564 0.035 Uiso 1 1 calc R U . . .
H18B H 0.3711 0.8549 0.7600 0.035 Uiso 1 1 calc R U . . .
C19 C 0.3533(3) 0.9105(4) 0.6028(3) 0.0277(8) Uani 1 1 d . . . . .
H19A H 0.4027 0.9556 0.5676 0.033 Uiso 1 1 calc R U . . .
H19B H 0.2842 0.9690 0.5915 0.033 Uiso 1 1 calc R U . . .
C20 C 0.3136(3) 0.7702(3) 0.5498(3) 0.0221(7) Uani 1 1 d . . . . .
H20A H 0.2604 0.7286 0.5836 0.027 Uiso 1 1 calc R U . . .
C21 C 0.2429(3) 0.7956(4) 0.4284(3) 0.0290(8) Uani 1 1 d . . . . .
H21A H 0.2014 0.8837 0.4224 0.035 Uiso 1 1 calc R U . . .
H21B H 0.2988 0.8068 0.3904 0.035 Uiso 1 1 calc R U . . .
C22 C 0.6047(3) 0.5861(4) 0.7118(3) 0.0216(7) Uani 1 1 d . . . . .
C23 C 0.7553(3) 0.4663(4) 0.8476(3) 0.0332(8) Uani 1 1 d . . . . .
H23A H 0.7758 0.4343 0.9228 0.050 Uiso 1 1 calc R U . . .
H23B H 0.7499 0.3880 0.7996 0.050 Uiso 1 1 calc R U . . .
H23C H 0.8156 0.5293 0.8434 0.050 Uiso 1 1 calc R U . . .
H1 H 0.628(5) 0.943(7) 0.721(5) 0.050(16) Uiso 1 1 d . . . . .

loop_
_atom_site_aniso_label
_atom_site_aniso_U_11
_atom_site_aniso_U_22
_atom_site_aniso_U_33
_atom_site_aniso_U_23
_atom_site_aniso_U_13
_atom_site_aniso_U_12
I1 0.02609(13) 0.0805(2) 0.03952(14) 0.02864(15) 0.01624(9) 0.01000(14)
O1 0.0284(15) 0.0286(15) 0.0438(17) -0.0080(13) 0.0167(13) -0.0120(12)
O1" 0.0201(11) 0.0242(12) 0.0181(11) 0.0041(9) 0.0062(9) 0.0020(9)
O1' 0.0334(15) 0.0454(16) 0.0284(14) 0.0088(11) 0.0150(11) 0.0044(12)
O2 0.0267(13) 0.0315(14) 0.0203(12) -0.0001(10) 0.0065(10) 0.0046(10)
O2' 0.0372(16) 0.0463(18) 0.0246(13) -0.0052(12) 0.0062(11) -0.0073(13)
O3 0.0235(12) 0.0331(13) 0.0248(12) -0.0027(10) 0.0106(10) 0.0013(10)
N1 0.0186(13) 0.0205(13) 0.0225(13) -0.0013(10) 0.0044(11) 0.0011(10)
N4 0.0231(13) 0.0252(16) 0.0224(12) 0.0036(12) 0.0061(10) 0.0010(13)
C1" 0.0224(17) 0.0319(18) 0.0230(17) 0.0065(14) 0.0093(14) 0.0009(14)
C1' 0.0285(19) 0.0302(19) 0.0201(16) 0.0066(14) 0.0063(14) 0.0014(15)
C2" 0.0206(15) 0.0214(18) 0.0193(14) -0.0021(12) 0.0051(12) -0.0033(12)
C2 0.0220(16) 0.0192(16) 0.0183(15) 0.0006(12) 0.0083(12) -0.0017(13)
C2' 0.073(4) 0.079(4) 0.040(3) -0.029(3) 0.010(3) -0.004(3)
C3" 0.0187(15) 0.031(2) 0.0228(15) -0.0002(14) 0.0066(12) -0.0004(13)
C3 0.0178(15) 0.0201(16) 0.0177(15) 0.0022(12) 0.0060(13) 0.0016(12)
C3' 0.059(4) 0.149(8) 0.058(4) -0.010(4) 0.016(3) 0.007(4)
C4" 0.033(2) 0.038(2) 0.0205(17) 0.0068(15) 0.0089(15) 0.0007(16)
C5 0.0241(16) 0.032(2) 0.0293(17) 0.0054(15) 0.0096(13) 0.0078(14)
C5" 0.0287(19) 0.044(2) 0.0238(18) 0.0076(16) 0.0019(15) 0.0065(17)
C6 0.0214(16) 0.0264(18) 0.0253(17) -0.0024(14) 0.0102(13) 0.0024(14)
C6" 0.0224(18) 0.043(2) 0.0306(19) 0.0026(16) 0.0076(15) 0.0015(15)
C7" 0.0257(15) 0.0312(19) 0.0241(15) 0.0029(15) 0.0093(12) -0.0029(16)
C7 0.0206(16) 0.0223(16) 0.0175(15) -0.0008(12) 0.0073(12) -0.0014(13)
C8 0.0204(16) 0.0269(17) 0.0193(15) 0.0004(13) 0.0088(13) -0.0027(13)
C9 0.0195(17) 0.037(2) 0.0274(18) -0.0010(15) 0.0074(14) -0.0014(14)
C10 0.0228(15) 0.047(2) 0.0289(16) -0.004(2) 0.0028(12) -0.008(2)
C11 0.033(2) 0.038(2) 0.0259(18) -0.0101(16) 0.0074(15) -0.0097(16)
C12 0.0304(19) 0.0273(18) 0.0255(18) -0.0033(14) 0.0083(15) -0.0027(15)
C13 0.0210(14) 0.0283(18) 0.0186(14) 0.0000(14) 0.0068(11) -0.0038(15)
C14 0.0216(16) 0.0190(15) 0.0164(14) -0.0003(12) 0.0074(12) -0.0007(12)
C15 0.0207(15) 0.0189(16) 0.0192(14) 0.0003(11) 0.0081(12) -0.0022(11)
C16 0.0210(15) 0.0172(15) 0.0195(15) -0.0020(11) 0.0102(12) -0.0021(12)
C17 0.0249(18) 0.0222(17) 0.0263(17) -0.0056(14) 0.0093(14) -0.0051(14)
C18 0.034(2) 0.0224(18) 0.0324(19) -0.0082(14) 0.0145(16) -0.0017(15)
C19 0.0279(19) 0.0163(16) 0.039(2) -0.0020(15) 0.0121(16) 0.0005(14)
C20 0.0259(17) 0.0177(15) 0.0225(16) 0.0016(12) 0.0084(13) -0.0011(13)
C21 0.0325(19) 0.0192(18) 0.0287(18) 0.0060(14) 0.0029(15) -0.0022(15)
C22 0.0246(19) 0.0210(16) 0.0177(16) -0.0046(13) 0.0059(14) -0.0063(14)
C23 0.0279(19) 0.041(2) 0.0251(18) -0.0028(16) 0.0025(15) 0.0094(17)

loop_
_atom_type_symbol
_atom_type_description
_atom_type_scat_dispersion_real
_atom_type_scat_dispersion_imag
_atom_type_scat_source
C C 0.0181 0.0091 'International Tables Vol C Tables 4.2.6.8 and 6.1.1.4'
H H 0.0000 0.0000 'International Tables Vol C Tables 4.2.6.8 and 6.1.1.4'
N N 0.0311 0.0180 'International Tables Vol C Tables 4.2.6.8 and 6.1.1.4'
O O 0.0492 0.0322 'International Tables Vol C Tables 4.2.6.8 and 6.1.1.4'
I I -0.3257 6.8362 'International Tables Vol C Tables 4.2.6.8 and 6.1.1.4'

loop_
_geom_angle_atom_site_label_1
_geom_angle_atom_site_label_2
_geom_angle_atom_site_label_3
_geom_angle
_geom_angle_site_symmetry_1
_geom_angle_site_symmetry_3
_geom_angle_publ_flag
C17 O1 H1 113(4) . . ?
C1" O1" C3 112.5(2) . . ?
C22 O2 C23 116.4(3) . . ?
C1' O2' C2' 117.6(4) . . ?
C2 N1 C13 108.9(3) . . ?
C2 N1 H1A 125.6 . . ?
C13 N1 H1A 125.6 . . ?
C1' N4 C21 118.7(3) . . ?
C1' N4 C5 122.0(3) . . ?
C21 N4 C5 118.3(3) . . ?
O1" C1" C2" 110.3(3) . . ?
O1" C1" H1"A 109.6 . . ?
C2" C1" H1"A 109.6 . . ?
O1" C1" H1"B 109.6 . . ?
C2" C1" H1"B 109.6 . . ?
H1"A C1" H1"B 108.1 . . ?
O1' C1' O2' 123.1(4) . . ?
O1' C1' N4 124.6(3) . . ?
O2' C1' N4 112.3(3) . . ?
C3" C2" C7" 117.2(3) . . ?
C3" C2" C1" 121.7(3) . . ?
C7" C2" C1" 121.1(3) . . ?
C7 C2 N1 109.8(3) . . ?
C7 C2 C3 127.3(3) . . ?
N1 C2 C3 122.9(3) . . ?
C3' C2' O2' 111.1(6) . . ?
C3' C2' H2'A 109.4 . . ?
O2' C2' H2'A 109.4 . . ?
C3' C2' H2'B 109.4 . . ?
O2' C2' H2'B 109.4 . . ?
H2'A C2' H2'B 108.0 . . ?
C4" C3" C2" 122.5(3) . . ?
C4" C3" I1 117.6(3) . . ?
C2" C3" I1 119.9(2) . . ?
O1" C3 C2 113.0(3) . . ?
O1" C3 C14 106.6(3) . . ?
C2 C3 C14 114.4(3) . . ?
O1" C3 H3A 107.5 . . ?
C2 C3 H3A 107.5 . . ?
C14 C3 H3A 107.5 . . ?
C2' C3' H3'A 109.5 . . ?
C2' C3' H3'B 109.5 . . ?
H3'A C3' H3'B 109.5 . . ?
C2' C3' H3'C 109.5 . . ?
H3'A C3' H3'C 109.5 . . ?
H3'B C3' H3'C 109.5 . . ?
C5" C4" C3" 118.9(3) . . ?
C5" C4" H4"A 120.6 . . ?
C3" C4" H4"A 120.6 . . ?
N4 C5 C6 114.6(3) . . ?
N4 C5 H5A 108.6 . . ?
C6 C5 H5A 108.6 . . ?
N4 C5 H5B 108.6 . . ?
C6 C5 H5B 108.6 . . ?
H5A C5 H5B 107.6 . . ?
C4" C5" C6" 119.8(4) . . ?
C4" C5" H5"A 120.1 . . ?
C6" C5" H5"A 120.1 . . ?
C7 C6 C5 113.9(3) . . ?
C7 C6 H6A 108.8 . . ?
C5 C6 H6A 108.8 . . ?
C7 C6 H6B 108.8 . . ?
C5 C6 H6B 108.8 . . ?
H6A C6 H6B 107.7 . . ?
C7" C6" C5" 120.8(4) . . ?
C7" C6" H6"A 119.6 . . ?
C5" C6" H6"A 119.6 . . ?
C6" C7" C2" 120.9(3) . . ?
C6" C7" H7"A 119.5 . . ?
C2" C7" H7"A 119.6 . . ?
C2 C7 C8 106.9(3) . . ?
C2 C7 C6 126.8(3) . . ?
C8 C7 C6 126.0(3) . . ?
C9 C8 C13 119.1(3) . . ?
C9 C8 C7 133.5(3) . . ?
C13 C8 C7 107.3(3) . . ?
C10 C9 C8 119.1(4) . . ?
C10 C9 H9A 120.4 . . ?
C8 C9 H9A 120.4 . . ?
C9 C10 C11 121.2(3) . . ?
C9 C10 H10A 119.4 . . ?
C11 C10 H10A 119.4 . . ?
C12 C11 C10 120.9(4) . . ?
C12 C11 H11A 119.5 . . ?
C10 C11 H11A 119.5 . . ?
C13 C12 C11 117.6(4) . . ?
C13 C12 H12A 121.2 . . ?
C11 C12 H12A 121.2 . . ?
N1 C13 C12 130.8(3) . . ?
N1 C13 C8 107.1(3) . . ?
C12 C13 C8 122.0(3) . . ?
C3 C14 C15 113.5(3) . . ?
C3 C14 H14A 108.9 . . ?
C15 C14 H14A 108.9 . . ?
C3 C14 H14B 108.9 . . ?
C15 C14 H14B 108.9 . . ?
H14A C14 H14B 107.7 . . ?
C20 C15 C16 111.1(3) . . ?
C20 C15 C14 113.4(3) . . ?
C16 C15 C14 110.7(3) . . ?
C20 C15 H15A 107.1 . . ?
C16 C15 H15A 107.1 . . ?
C14 C15 H15A 107.1 . . ?
C22 C16 C17 107.8(3) . . ?
C22 C16 C15 112.1(3) . . ?
C17 C16 C15 113.9(3) . . ?
C22 C16 H16A 107.6 . . ?
C17 C16 H16A 107.6 . . ?
C15 C16 H16A 107.6 . . ?
O1 C17 C18 112.4(3) . . ?
O1 C17 C16 105.9(3) . . ?
C18 C17 C16 110.4(3) . . ?
O1 C17 H17A 109.3 . . ?
C18 C17 H17A 109.3 . . ?
C16 C17 H17A 109.3 . . ?
C17 C18 C19 111.3(3) . . ?
C17 C18 H18A 109.4 . . ?
C19 C18 H18A 109.4 . . ?
C17 C18 H18B 109.4 . . ?
C19 C18 H18B 109.4 . . ?
H18A C18 H18B 108.0 . . ?
C18 C19 C20 111.1(3) . . ?
C18 C19 H19A 109.4 . . ?
C20 C19 H19A 109.4 . . ?
C18 C19 H19B 109.4 . . ?
C20 C19 H19B 109.4 . . ?
H19A C19 H19B 108.0 . . ?
C15 C20 C19 111.4(3) . . ?
C15 C20 C21 113.6(3) . . ?
C19 C20 C21 107.2(3) . . ?
C15 C20 H20A 108.2 . . ?
C19 C20 H20A 108.2 . . ?
C21 C20 H20A 108.2 . . ?
N4 C21 C20 118.0(3) . . ?
N4 C21 H21A 107.8 . . ?
C20 C21 H21A 107.8 . . ?
N4 C21 H21B 107.8 . . ?
C20 C21 H21B 107.8 . . ?
H21A C21 H21B 107.1 . . ?
O3 C22 O2 123.1(3) . . ?
O3 C22 C16 126.6(3) . . ?
O2 C22 C16 110.2(3) . . ?
O2 C23 H23A 109.5 . . ?
O2 C23 H23B 109.5 . . ?
H23A C23 H23B 109.5 . . ?
O2 C23 H23C 109.5 . . ?
H23A C23 H23C 109.5 . . ?
H23B C23 H23C 109.5 . . ?

loop_
_geom_bond_atom_site_label_1
_geom_bond_atom_site_label_2
_geom_bond_distance
_geom_bond_site_symmetry_2
_geom_bond_publ_flag
I1 C3" 2.106(3) . ?
O1 C17 1.431(5) . ?
O1 H1 0.82(6) . ?
O1" C1" 1.412(4) . ?
O1" C3 1.437(4) . ?
O1' C1' 1.226(5) . ?
O2 C22 1.345(4) . ?
O2 C23 1.443(5) . ?
O2' C1' 1.343(5) . ?
O2' C2' 1.442(6) . ?
O3 C22 1.208(5) . ?
N1 C2 1.383(4) . ?
N1 C13 1.384(4) . ?
N1 H1A 0.8800 . ?
N4 C1' 1.352(5) . ?
N4 C21 1.465(5) . ?
N4 C5 1.474(4) . ?
C1" C2" 1.506(5) . ?
C1" H1"A 0.9900 . ?
C1" H1"B 0.9900 . ?
C2" C3" 1.389(5) . ?
C2" C7" 1.396(5) . ?
C2 C7 1.367(5) . ?
C2 C3 1.501(5) . ?
C2' C3' 1.408(10) . ?
C2' H2'A 0.9900 . ?
C2' H2'B 0.9900 . ?
C3" C4" 1.387(5) . ?
C3 C14 1.540(4) . ?
C3 H3A 1.0000 . ?
C3' H3'A 0.9800 . ?
C3' H3'B 0.9800 . ?
C3' H3'C 0.9800 . ?
C4" C5" 1.380(6) . ?
C4" H4"A 0.9500 . ?
C5 C6 1.547(5) . ?
C5 H5A 0.9900 . ?
C5 H5B 0.9900 . ?
C5" C6" 1.385(6) . ?
C5" H5"A 0.9500 . ?
C6 C7 1.495(5) . ?
C6 H6A 0.9900 . ?
C6 H6B 0.9900 . ?
C6" C7" 1.375(5) . ?
C6" H6"A 0.9500 . ?
C7" H7"A 0.9500 . ?
C7 C8 1.432(5) . ?
C8 C9 1.400(5) . ?
C8 C13 1.415(5) . ?
C9 C10 1.377(6) . ?
C9 H9A 0.9500 . ?
C10 C11 1.401(7) . ?
C10 H10A 0.9500 . ?
C11 C12 1.397(6) . ?
C11 H11A 0.9500 . ?
C12 C13 1.385(5) . ?
C12 H12A 0.9500 . ?
C14 C15 1.546(4) . ?
C14 H14A 0.9900 . ?
C14 H14B 0.9900 . ?
C15 C20 1.536(5) . ?
C15 C16 1.545(4) . ?
C15 H15A 1.0000 . ?
C16 C22 1.510(5) . ?
C16 C17 1.537(5) . ?
C16 H16A 1.0000 . ?
C17 C18 1.515(5) . ?
C17 H17A 1.0000 . ?
C18 C19 1.522(5) . ?
C18 H18A 0.9900 . ?
C18 H18B 0.9900 . ?
C19 C20 1.539(5) . ?
C19 H19A 0.9900 . ?
C19 H19B 0.9900 . ?
C20 C21 1.540(5) . ?
C20 H20A 1.0000 . ?
C21 H21A 0.9900 . ?
C21 H21B 0.9900 . ?
C23 H23A 0.9800 . ?
C23 H23B 0.9800 . ?
C23 H23C 0.9800 . ?

loop_
_geom_hbond_atom_site_label_D
_geom_hbond_atom_site_label_H
_geom_hbond_atom_site_label_A
_geom_hbond_distance_DH
_geom_hbond_distance_HA
_geom_hbond_distance_DA
_geom_hbond_angle_DHA
_geom_hbond_site_symmetry_A
N1 H1A O3 0.88 2.39 3.072(4) 134.1 2_646
C3' H3'B I1 0.98 3.25 4.088(8) 145.1 2_556
C4" H4"A O2 0.95 2.48 3.400(4) 163.2 2_647
C5 H5A I1 0.99 3.14 4.097(3) 162.2 2_556
C14 H14A O1' 0.99 2.40 3.350(4) 160.3 .
C14 H14A N4 0.99 2.61 3.208(4) 118.7 .
C14 H14B O3 0.99 2.58 3.197(4) 120.4 .
C23 H23B O1' 0.98 2.64 3.567(5) 158.9 2_646
O1 H1 O1' 0.82(6) 2.26(6) 3.007(4) 153(5) 2_656
